data_4036550
loop_
_publ_author_name
'Wu, Yong-Jin'
'Guernon, Jason'
'Park, Hyunsoo'
'Thompson, Lorin A.'

_publ_section_title
;
 Expedient Synthesis of Furo[2,3-d][1,3]thiazinamines and
 Pyrano[2,3-d][1,3]thiazinamines from Enones and Thiourea.
;
_journal_issue 8
_journal_name_full 'The Journal of organic chemistry'
_journal_page_first 3386
_journal_page_last 3390
_journal_paper_doi 10.1021/acs.joc.5b02705
_journal_volume 81
_journal_year 2016
_chemical_absolute_configuration ad
_chemical_formula_moiety 'C17 H20 F N3 O5 S'
_chemical_formula_sum 'C17 H20 F N3 O5 S'
_chemical_formula_weight 397.42
_space_group_crystal_system orthorhombic
_space_group_IT_number 19
_space_group_name_Hall 'P 2ac 2ab'
_space_group_name_H-M_alt 'P 21 21 21'
_symmetry_cell_setting orthorhombic
_symmetry_Int_Tables_number 19
_symmetry_space_group_name_H-M 'P 21 21 21'
_atom_sites_solution_hydrogens geom
_audit_creation_method SHELXL-2014/7
_cell_angle_alpha 90
_cell_angle_beta 90
_cell_angle_gamma 90
_cell_formula_units_Z 4
_cell_length_a 5.8864(2)
_cell_length_b 8.3268(3)
_cell_length_c 38.2524(12)
_cell_measurement_reflns_used 9927
_cell_measurement_temperature 296(2)
_cell_measurement_theta_max 69.88
_cell_measurement_theta_min 6.95
_cell_volume 1874.94(11)
_computing_cell_refinement 'Bruker APEX 2 (2012)'
_computing_data_collection 'Bruker APEX 2 (2012)'
_computing_data_reduction 'Bruker APEX 2 (2012)'
_computing_molecular_graphics 'Mercury 3.0.1 (2011)'
_computing_publication_material SHELXTL
_computing_structure_refinement 'SHELXL-2014/7 (Sheldrick, 2014)'
_computing_structure_solution SHELXS
_diffrn_ambient_temperature 296(2)
_diffrn_detector_area_resol_mean 83.33
_diffrn_measured_fraction_theta_full 0.964
_diffrn_measured_fraction_theta_max 0.961
_diffrn_measurement_device_type platform
_diffrn_measurement_method '\f and \w scans'
_diffrn_radiation_probe x-ray
_diffrn_radiation_type CuK\a
_diffrn_radiation_wavelength 1.54178
_diffrn_reflns_av_R_equivalents 0.0165
_diffrn_reflns_av_unetI/netI 0.0190
_diffrn_reflns_Laue_measured_fraction_full 0.964
_diffrn_reflns_Laue_measured_fraction_max 0.961
_diffrn_reflns_limit_h_max 6
_diffrn_reflns_limit_h_min -7
_diffrn_reflns_limit_k_max 9
_diffrn_reflns_limit_k_min -6
_diffrn_reflns_limit_l_max 46
_diffrn_reflns_limit_l_min -45
_diffrn_reflns_number 15618
_diffrn_reflns_point_group_measured_fraction_full 0.955
_diffrn_reflns_point_group_measured_fraction_max 0.951
_diffrn_reflns_theta_full 67.679
_diffrn_reflns_theta_max 68.214
_diffrn_reflns_theta_min 2.310
_diffrn_source 'Microfocusing source'
_diffrn_source_type 'Incoatec I\mS'
_exptl_absorpt_coefficient_mu 1.930
_exptl_absorpt_correction_T_max 0.6440
_exptl_absorpt_correction_T_min 0.5951
_exptl_absorpt_correction_type multi-scan
_exptl_absorpt_process_details 'SADABS (Bruker-AXS, 2012)'
_exptl_crystal_colour yellow
_exptl_crystal_density_diffrn 1.408
_exptl_crystal_description block
_exptl_crystal_F_000 832
_exptl_crystal_recrystallization_method EtOAc-hexanes
_exptl_crystal_size_max 0.300
_exptl_crystal_size_mid 0.280
_exptl_crystal_size_min 0.250
_refine_diff_density_max 0.218
_refine_diff_density_min -0.129
_refine_diff_density_rms 0.030
_refine_ls_abs_structure_details
;
 Flack x determined using 1270 quotients [(I+)-(I-)]/[(I+)+(I-)]
 (Parsons, Flack and Wagner, Acta Cryst. B69 (2013) 249-259).
;
_refine_ls_abs_structure_Flack 0.064(4)
_refine_ls_extinction_method none
_refine_ls_goodness_of_fit_ref 1.087
_refine_ls_hydrogen_treatment constr
_refine_ls_matrix_type full
_refine_ls_number_parameters 247
_refine_ls_number_reflns 3258
_refine_ls_number_restraints 0
_refine_ls_restrained_S_all 1.087
_refine_ls_R_factor_all 0.0262
_refine_ls_R_factor_gt 0.0260
_refine_ls_shift/su_max 0.000
_refine_ls_shift/su_mean 0.000
_refine_ls_structure_factor_coef Fsqd
_refine_ls_weighting_details 'w=1/[\s^2^(Fo^2^)+(0.0334P)^2^+0.3621P] where P=(Fo^2^+2Fc^2^)/3'
_refine_ls_weighting_scheme calc
_refine_ls_wR_factor_gt 0.0678
_refine_ls_wR_factor_ref 0.0679
_reflns_Friedel_coverage 0.666
_reflns_Friedel_fraction_full 0.941
_reflns_Friedel_fraction_max 0.937
_reflns_number_gt 3232
_reflns_number_total 3258
_reflns_threshold_expression 'I > 2\s(I)'
_cod_data_source_file jo5b02705_si_002.cif
_cod_data_source_block bmt-089511_peak2
_cod_database_code 4036550
_shelx_shelxl_version_number 2014/7
_shelx_space_group_comment
;
The symmetry employed for this shelxl refinement is uniquely defined
by the following loop, which should always be used as a source of
symmetry information in preference to the above space-group names.
They are only intended as comments.
;
_shelx_estimated_absorpt_t_min 0.595
_shelx_estimated_absorpt_t_max 0.644

loop_
_space_group_symop_operation_xyz
'x, y, z'
'-x+1/2, -y, z+1/2'
'-x, y+1/2, -z+1/2'
'x+1/2, -y+1/2, -z'

loop_
_atom_site_label
_atom_site_type_symbol
_atom_site_fract_x
_atom_site_fract_y
_atom_site_fract_z
_atom_site_U_iso_or_equiv
_atom_site_adp_type
_atom_site_occupancy
_atom_site_site_symmetry_order
_atom_site_calc_flag
_atom_site_refinement_flags_posn
_atom_site_refinement_flags_adp
S1 S 0.58144(9) 0.30605(7) 0.15199(2) 0.03999(15) Uani 1 1 d . .
O1 O 0.1720(3) 0.22978(18) 0.06797(4) 0.0409(4) Uani 1 1 d . .
O2 O -0.2300(5) -0.1947(4) 0.01365(7) 0.0915(8) Uani 1 1 d . .
O3 O -0.1868(6) -0.4426(3) 0.02805(7) 0.1039(10) Uani 1 1 d . .
O4 O 0.4663(2) 0.3088(2) 0.22172(4) 0.0466(4) Uani 1 1 d . .
O5 O 0.0979(2) 0.2969(2) 0.23883(3) 0.0400(3) Uani 1 1 d . .
F1 F 0.4324(3) -0.11936(18) 0.13789(3) 0.0591(4) Uani 1 1 d . .
N1 N 0.1796(3) 0.1847(2) 0.12728(4) 0.0338(4) Uani 1 1 d . .
N2 N -0.1487(4) -0.2997(4) 0.03221(7) 0.0673(7) Uani 1 1 d . .
N3 N 0.1768(3) 0.2688(2) 0.18314(4) 0.0389(4) Uani 1 1 d . .
H3 H 0.0310 0.2689 0.1817 0.047 Uiso 1 1 calc R U
C1 C 0.3245(5) 0.2502(4) 0.03894(6) 0.0587(7) Uani 1 1 d . .
H1A H 0.3501 0.3635 0.0346 0.070 Uiso 1 1 calc R U
H1B H 0.2602 0.2024 0.0180 0.070 Uiso 1 1 calc R U
C2 C 0.5458(5) 0.1683(4) 0.04822(6) 0.0526(6) Uani 1 1 d . .
H2A H 0.6750 0.2323 0.0409 0.063 Uiso 1 1 calc R U
H2B H 0.5557 0.0630 0.0375 0.063 Uiso 1 1 calc R U
C3 C 0.5347(4) 0.1555(3) 0.08801(5) 0.0375(5) Uani 1 1 d . .
H3A H 0.6197 0.0617 0.0963 0.045 Uiso 1 1 calc R U
C4 C 0.2789(4) 0.1335(3) 0.09424(5) 0.0334(4) Uani 1 1 d . .
C5 C 0.6205(4) 0.3076(3) 0.10524(5) 0.0409(5) Uani 1 1 d . .
H5A H 0.5408 0.3990 0.0954 0.049 Uiso 1 1 calc R U
H5B H 0.7808 0.3203 0.1001 0.049 Uiso 1 1 calc R U
C6 C 0.2957(3) 0.2431(2) 0.15207(5) 0.0309(4) Uani 1 1 d . .
C7 C 0.2099(4) -0.0426(3) 0.08965(5) 0.0347(4) Uani 1 1 d . .
C8 C 0.0632(4) -0.0913(3) 0.06341(6) 0.0408(5) Uani 1 1 d . .
H8 H 0.0029 -0.0163 0.0480 0.049 Uiso 1 1 calc R U
C9 C 0.0066(5) -0.2516(3) 0.06026(6) 0.0487(6) Uani 1 1 d . .
C10 C 0.0883(6) -0.3677(3) 0.08250(7) 0.0597(7) Uani 1 1 d . .
H10 H 0.0474 -0.4748 0.0797 0.072 Uiso 1 1 calc R U
C11 C 0.2325(6) -0.3208(3) 0.10901(7) 0.0596(7) Uani 1 1 d . .
H11 H 0.2904 -0.3958 0.1247 0.072 Uiso 1 1 calc R U
C12 C 0.2889(4) -0.1616(3) 0.11185(6) 0.0435(5) Uani 1 1 d . .
C13 C 0.2680(3) 0.2940(3) 0.21599(5) 0.0328(4) Uani 1 1 d . .
C14 C 0.1426(4) 0.3076(3) 0.27701(5) 0.0389(5) Uani 1 1 d . .
C15 C 0.2678(5) 0.4617(3) 0.28508(6) 0.0503(6) Uani 1 1 d . .
H15A H 0.4210 0.4541 0.2766 0.075 Uiso 1 1 calc R U
H15B H 0.2694 0.4789 0.3099 0.075 Uiso 1 1 calc R U
H15C H 0.1925 0.5499 0.2738 0.075 Uiso 1 1 calc R U
C16 C -0.0954(5) 0.3118(5) 0.29174(7) 0.0706(8) Uani 1 1 d . .
H16A H -0.1735 0.2146 0.2856 0.106 Uiso 1 1 calc R U
H16B H -0.1755 0.4023 0.2823 0.106 Uiso 1 1 calc R U
H16C H -0.0883 0.3209 0.3167 0.106 Uiso 1 1 calc R U
C17 C 0.2706(5) 0.1602(3) 0.28873(7) 0.0557(7) Uani 1 1 d . .
H17A H 0.1906 0.0657 0.2813 0.084 Uiso 1 1 calc R U
H17B H 0.2829 0.1602 0.3138 0.084 Uiso 1 1 calc R U
H17C H 0.4199 0.1607 0.2786 0.084 Uiso 1 1 calc R U

loop_
_atom_site_aniso_label
_atom_site_aniso_U_11
_atom_site_aniso_U_22
_atom_site_aniso_U_33
_atom_site_aniso_U_23
_atom_site_aniso_U_13
_atom_site_aniso_U_12
S1 0.0328(3) 0.0537(3) 0.0335(2) -0.0003(2) -0.00057(19) -0.0086(2)
O1 0.0514(9) 0.0399(8) 0.0314(7) 0.0025(6) -0.0038(6) 0.0112(7)
O2 0.0879(17) 0.0883(17) 0.0983(17) -0.0359(15) -0.0425(14) 0.0084(15)
O3 0.133(2) 0.0696(16) 0.1093(19) -0.0341(15) -0.0208(18) -0.0364(16)
O4 0.0325(8) 0.0719(11) 0.0355(7) -0.0053(8) -0.0015(6) -0.0032(8)
O5 0.0325(7) 0.0602(10) 0.0274(6) -0.0081(6) 0.0000(6) -0.0014(8)
F1 0.0751(10) 0.0580(9) 0.0442(7) 0.0100(6) -0.0187(7) 0.0019(8)
N1 0.0308(8) 0.0419(9) 0.0286(7) -0.0054(8) -0.0004(6) 0.0019(8)
N2 0.0640(15) 0.0672(17) 0.0709(15) -0.0283(14) -0.0022(12) -0.0130(13)
N3 0.0300(9) 0.0573(12) 0.0294(8) -0.0079(8) -0.0005(7) -0.0014(8)
C1 0.081(2) 0.0658(17) 0.0291(11) 0.0084(10) 0.0033(11) 0.0082(14)
C2 0.0614(15) 0.0630(16) 0.0336(10) -0.0004(11) 0.0120(10) -0.0003(13)
C3 0.0397(12) 0.0408(13) 0.0319(9) 0.0004(8) 0.0070(8) 0.0043(9)
C4 0.0375(11) 0.0369(11) 0.0258(9) -0.0010(8) 0.0004(8) 0.0039(8)
C5 0.0397(11) 0.0474(12) 0.0356(10) 0.0041(10) 0.0068(8) -0.0050(11)
C6 0.0303(10) 0.0318(10) 0.0307(9) 0.0003(8) 0.0001(8) 0.0023(7)
C7 0.0394(11) 0.0371(12) 0.0276(9) -0.0035(8) 0.0039(8) 0.0028(9)
C8 0.0439(12) 0.0429(13) 0.0357(10) -0.0069(9) 0.0003(10) 0.0038(10)
C9 0.0518(14) 0.0463(14) 0.0481(13) -0.0174(11) 0.0047(11) -0.0046(10)
C10 0.0786(19) 0.0362(13) 0.0644(16) -0.0066(11) 0.0132(16) -0.0059(13)
C11 0.084(2) 0.0408(14) 0.0539(14) 0.0082(12) 0.0022(14) 0.0048(15)
C12 0.0545(14) 0.0409(13) 0.0351(10) 0.0005(9) 0.0008(9) 0.0020(11)
C13 0.0358(11) 0.0322(11) 0.0304(9) -0.0034(8) -0.0009(8) 0.0003(9)
C14 0.0407(11) 0.0501(13) 0.0260(9) -0.0035(9) -0.0012(8) 0.0019(10)
C15 0.0615(16) 0.0473(14) 0.0421(12) -0.0107(10) -0.0080(11) 0.0066(12)
C16 0.0509(15) 0.119(3) 0.0424(12) -0.0076(16) 0.0128(12) 0.0042(19)
C17 0.0708(18) 0.0496(15) 0.0467(12) 0.0076(11) -0.0050(13) 0.0032(13)

loop_
_atom_type_symbol
_atom_type_description
_atom_type_scat_dispersion_real
_atom_type_scat_dispersion_imag
_atom_type_scat_source
C C 0.0181 0.0091 'International Tables Vol C Tables 4.2.6.8 and 6.1.1.4'
H H 0.0000 0.0000 'International Tables Vol C Tables 4.2.6.8 and 6.1.1.4'
N N 0.0311 0.0180 'International Tables Vol C Tables 4.2.6.8 and 6.1.1.4'
O O 0.0492 0.0322 'International Tables Vol C Tables 4.2.6.8 and 6.1.1.4'
F F 0.0727 0.0534 'International Tables Vol C Tables 4.2.6.8 and 6.1.1.4'
S S 0.3331 0.5567 'International Tables Vol C Tables 4.2.6.8 and 6.1.1.4'

loop_
_geom_angle_atom_site_label_1
_geom_angle_atom_site_label_2
_geom_angle_atom_site_label_3
_geom_angle
C6 S1 C5 97.22(10)
C4 O1 C1 109.50(17)
C13 O5 C14 120.91(15)
C6 N1 C4 123.11(17)
O3 N2 O2 123.3(3)
O3 N2 C9 118.4(3)
O2 N2 C9 118.3(2)
C13 N3 C6 127.05(18)
C13 N3 H3 116.5
C6 N3 H3 116.5
O1 C1 C2 107.66(18)
O1 C1 H1A 110.2
C2 C1 H1A 110.2
O1 C1 H1B 110.2
C2 C1 H1B 110.2
H1A C1 H1B 108.5
C1 C2 C3 103.22(19)
C1 C2 H2A 111.1
C3 C2 H2A 111.1
C1 C2 H2B 111.1
C3 C2 H2B 111.1
H2A C2 H2B 109.1
C5 C3 C2 111.2(2)
C5 C3 C4 111.06(18)
C2 C3 C4 101.81(18)
C5 C3 H3A 110.8
C2 C3 H3A 110.8
C4 C3 H3A 110.8
O1 C4 N1 105.59(16)
O1 C4 C7 109.84(16)
N1 C4 C7 105.87(16)
O1 C4 C3 104.80(17)
N1 C4 C3 119.54(18)
C7 C4 C3 110.89(18)
C3 C5 S1 112.53(15)
C3 C5 H5A 109.1
S1 C5 H5A 109.1
C3 C5 H5B 109.1
S1 C5 H5B 109.1
H5A C5 H5B 107.8
N1 C6 N3 115.22(18)
N1 C6 S1 128.91(16)
N3 C6 S1 115.78(15)
C8 C7 C12 116.4(2)
C8 C7 C4 121.91(19)
C12 C7 C4 121.68(19)
C9 C8 C7 119.8(2)
C9 C8 H8 120.1
C7 C8 H8 120.1
C10 C9 C8 122.8(2)
C10 C9 N2 118.6(2)
C8 C9 N2 118.6(2)
C9 C10 C11 118.1(2)
C9 C10 H10 120.9
C11 C10 H10 120.9
C12 C11 C10 118.8(2)
C12 C11 H11 120.6
C10 C11 H11 120.6
F1 C12 C11 117.5(2)
F1 C12 C7 118.4(2)
C11 C12 C7 124.2(2)
O4 C13 O5 127.85(18)
O4 C13 N3 124.22(18)
O5 C13 N3 107.93(16)
O5 C14 C17 109.37(19)
O5 C14 C16 101.76(17)
C17 C14 C16 111.8(2)
O5 C14 C15 109.73(18)
C17 C14 C15 112.74(19)
C16 C14 C15 110.9(2)
C14 C15 H15A 109.5
C14 C15 H15B 109.5
H15A C15 H15B 109.5
C14 C15 H15C 109.5
H15A C15 H15C 109.5
H15B C15 H15C 109.5
C14 C16 H16A 109.5
C14 C16 H16B 109.5
H16A C16 H16B 109.5
C14 C16 H16C 109.5
H16A C16 H16C 109.5
H16B C16 H16C 109.5
C14 C17 H17A 109.5
C14 C17 H17B 109.5
H17A C17 H17B 109.5
C14 C17 H17C 109.5
H17A C17 H17C 109.5
H17B C17 H17C 109.5

loop_
_geom_bond_atom_site_label_1
_geom_bond_atom_site_label_2
_geom_bond_distance
S1 C6 1.762(2)
S1 C5 1.803(2)
O1 C4 1.431(2)
O1 C1 1.438(3)
O2 N2 1.223(4)
O3 N2 1.222(4)
O4 C13 1.194(3)
O5 C13 1.329(2)
O5 C14 1.487(2)
F1 C12 1.353(3)
N1 C6 1.266(3)
N1 C4 1.456(2)
N2 C9 1.465(3)
N3 C13 1.383(2)
N3 C6 1.395(3)
N3 H3 0.8600
C1 C2 1.512(4)
C1 H1A 0.9700
C1 H1B 0.9700
C2 C3 1.527(3)
C2 H2A 0.9700
C2 H2B 0.9700
C3 C5 1.515(3)
C3 C4 1.536(3)
C3 H3A 0.9800
C4 C7 1.531(3)
C5 H5A 0.9700
C5 H5B 0.9700
C7 C8 1.385(3)
C7 C12 1.385(3)
C8 C9 1.381(4)
C8 H8 0.9300
C9 C10 1.374(4)
C10 C11 1.379(4)
C10 H10 0.9300
C11 C12 1.371(4)
C11 H11 0.9300
C14 C17 1.509(4)
C14 C16 1.510(3)
C14 C15 1.511(4)
C15 H15A 0.9600
C15 H15B 0.9600
C15 H15C 0.9600
C16 H16A 0.9600
C16 H16B 0.9600
C16 H16C 0.9600
C17 H17A 0.9600
C17 H17B 0.9600
C17 H17C 0.9600

loop_
_geom_torsion_atom_site_label_1
_geom_torsion_atom_site_label_2
_geom_torsion_atom_site_label_3
_geom_torsion_atom_site_label_4
_geom_torsion
C4 O1 C1 C2 -2.9(3)
O1 C1 C2 C3 -19.6(3)
C1 C2 C3 C5 -85.6(2)
C1 C2 C3 C4 32.8(3)
C1 O1 C4 N1 151.30(19)
C1 O1 C4 C7 -95.0(2)
C1 O1 C4 C3 24.2(2)
C6 N1 C4 O1 -119.8(2)
C6 N1 C4 C7 123.8(2)
C6 N1 C4 C3 -2.2(3)
C5 C3 C4 O1 83.1(2)
C2 C3 C4 O1 -35.3(2)
C5 C3 C4 N1 -34.9(3)
C2 C3 C4 N1 -153.3(2)
C5 C3 C4 C7 -158.43(17)
C2 C3 C4 C7 83.2(2)
C2 C3 C5 S1 173.63(17)
C4 C3 C5 S1 61.0(2)
C6 S1 C5 C3 -47.90(18)
C4 N1 C6 N3 -173.10(18)
C4 N1 C6 S1 10.6(3)
C13 N3 C6 N1 163.4(2)
C13 N3 C6 S1 -19.8(3)
C5 S1 C6 N1 13.6(2)
C5 S1 C6 N3 -162.68(17)
O1 C4 C7 C8 -0.5(3)
N1 C4 C7 C8 113.1(2)
C3 C4 C7 C8 -115.8(2)
O1 C4 C7 C12 -179.65(19)
N1 C4 C7 C12 -66.1(2)
C3 C4 C7 C12 65.0(3)
C12 C7 C8 C9 -1.0(3)
C4 C7 C8 C9 179.8(2)
C7 C8 C9 C10 0.7(4)
C7 C8 C9 N2 -179.9(2)
O3 N2 C9 C10 -5.2(4)
O2 N2 C9 C10 176.3(3)
O3 N2 C9 C8 175.3(3)
O2 N2 C9 C8 -3.2(4)
C8 C9 C10 C11 0.1(4)
N2 C9 C10 C11 -179.4(3)
C9 C10 C11 C12 -0.4(4)
C10 C11 C12 F1 -179.4(3)
C10 C11 C12 C7 0.0(4)
C8 C7 C12 F1 -179.9(2)
C4 C7 C12 F1 -0.7(3)
C8 C7 C12 C11 0.7(4)
C4 C7 C12 C11 179.9(2)
C14 O5 C13 O4 -5.0(4)
C14 O5 C13 N3 174.52(18)
C6 N3 C13 O4 5.7(4)
C6 N3 C13 O5 -173.8(2)
C13 O5 C14 C17 -63.1(3)
C13 O5 C14 C16 178.5(2)
C13 O5 C14 C15 61.1(3)
